data_2310142
loop_
_publ_author_name
'Kolstoe, Simon E.'
'Jenvey, Michelle C.'
'Purvis, Alan'
'Light, Mark E.'
'Thompson, Darren'
'Hughes, Peter'
'Pepys, Mark B.'
'Wood, Stephen P.'

_publ_section_title
;
 Interaction of serum amyloid P component with hexanoyl
 bis(<small>D</small>-proline) (CPHPC)
;
_journal_issue 8
_journal_name_full 'Acta Crystallographica Section D'
_journal_page_first 2232
_journal_page_last 2240
_journal_paper_doi 10.1107/S1399004714013455
_journal_volume 70
_journal_year 2014
_chemical_absolute_configuration unk
_chemical_formula_moiety 'C16 H24 N2 O6, H2 O'
_chemical_formula_sum 'C16 H26 N2 O7'
_chemical_formula_weight 358.39
_chemical_name_systematic
;
 ?
;
_space_group_crystal_system orthorhombic
_space_group_IT_number 19
_space_group_name_Hall 'P 2ac 2ab'
_space_group_name_H-M_alt 'P 21 21 21'
_symmetry_space_group_name_Hall 'P 2ac 2ab'
_symmetry_space_group_name_H-M 'P 21 21 21'
_atom_sites_solution_hydrogens mixed
_audit_creation_method SHELXL-2013
_cell_angle_alpha 90
_cell_angle_beta 90
_cell_angle_gamma 90
_cell_formula_units_Z 4
_cell_length_a 10.1602(2)
_cell_length_b 10.4228(2)
_cell_length_c 16.3042(3)
_cell_measurement_reflns_used 2267
_cell_measurement_temperature 120(2)
_cell_measurement_theta_max 27.48
_cell_measurement_theta_min 2.91
_cell_volume 1726.58(6)
_computing_cell_refinement 'DENZO (Otwinowski & Minor, 1997) & COLLECT (Hooft, R.W.W., 1998)'
_computing_data_collection 'DENZO (Otwinowski & Minor, 1997) & COLLECT (Hooft, R.W.W., 1998)'
_computing_data_reduction 'DENZO (Otwinowski & Minor, 1997) & COLLECT (Hooft, R.W.W., 1998)'
_computing_molecular_graphics 'CAMERON (Watkin, et al., 1993)'
_computing_publication_material 'WINGX (Farrugia, 1998)'
_computing_structure_refinement 'SHELXL-2013 (Sheldrick, 2013)'
_computing_structure_solution 'SHELXS-97 (Sheldrick, 1997)'
_diffrn_ambient_temperature 120(2)
_diffrn_detector_area_resol_mean 9.091
_diffrn_measured_fraction_theta_full 0.995
_diffrn_measured_fraction_theta_max 0.996
_diffrn_measurement_device_type 'Bruker-Nonius CCD camera on \k-goniostat'
_diffrn_measurement_method '\f & \w scans to fill the asymmetric unit'
_diffrn_radiation_type MoK\a
_diffrn_radiation_wavelength 0.71073
_diffrn_reflns_av_R_equivalents 0.0357
_diffrn_reflns_av_unetI/netI 0.0336
_diffrn_reflns_Laue_measured_fraction_full 0.995
_diffrn_reflns_Laue_measured_fraction_max 0.996
_diffrn_reflns_limit_h_max 13
_diffrn_reflns_limit_h_min -10
_diffrn_reflns_limit_k_max 13
_diffrn_reflns_limit_k_min -9
_diffrn_reflns_limit_l_max 21
_diffrn_reflns_limit_l_min -20
_diffrn_reflns_number 15611
_diffrn_reflns_point_group_measured_fraction_full 0.993
_diffrn_reflns_point_group_measured_fraction_max 0.994
_diffrn_reflns_theta_full 27.500
_diffrn_reflns_theta_max 27.479
_diffrn_reflns_theta_min 3.066
_diffrn_source 'Bruker Nonius FR591 Rotating Anode'
_exptl_absorpt_coefficient_mu 0.108
_exptl_absorpt_correction_T_max 0.9914
_exptl_absorpt_correction_T_min 0.9666
_exptl_absorpt_correction_type multi-scan
_exptl_absorpt_process_details
;
SADABS V2.10 (Sheldrick, G.M., 2003)
;
_exptl_crystal_colour Colourless
_exptl_crystal_density_diffrn 1.379
_exptl_crystal_description Block
_exptl_crystal_F_000 768
_exptl_crystal_size_max 0.220
_exptl_crystal_size_mid 0.100
_exptl_crystal_size_min 0.080
_refine_diff_density_max 0.212
_refine_diff_density_min -0.235
_refine_diff_density_rms 0.048
_refine_ls_extinction_method none
_refine_ls_goodness_of_fit_ref 1.089
_refine_ls_hydrogen_treatment constr
_refine_ls_matrix_type full
_refine_ls_number_parameters 235
_refine_ls_number_reflns 3932
_refine_ls_number_restraints 0
_refine_ls_restrained_S_all 1.089
_refine_ls_R_factor_all 0.0420
_refine_ls_R_factor_gt 0.0370
_refine_ls_shift/su_max 0.000
_refine_ls_shift/su_mean 0.000
_refine_ls_structure_factor_coef Fsqd
_refine_ls_weighting_details 'w=1/[\s^2^(Fo^2^)+(0.0298P)^2^+0.6051P] where P=(Fo^2^+2Fc^2^)/3'
_refine_ls_weighting_scheme calc
_refine_ls_wR_factor_gt 0.0823
_refine_ls_wR_factor_ref 0.0857
_reflns_Friedel_coverage 0.748
_reflns_Friedel_fraction_full 0.989
_reflns_Friedel_fraction_max 0.991
_reflns_number_gt 3642
_reflns_number_total 3932
_reflns_threshold_expression 'I > 2\s(I)'
_cod_data_source_file mn5064sup1.cf
_cod_data_source_block 06ac100
_cod_database_code 2310142
_shelx_space_group_comment
;
The symmetry employed for this shelxl refinement is uniquely defined
by the following loop, which should always be used as a source of
symmetry information in preference to the above space-group names.
They are only intended as comments.
;
_shelx_estimated_absorpt_t_min 0.977
_shelx_estimated_absorpt_t_max 0.991
_shelxl_version_number 2013-3

loop_
_space_group_symop_operation_xyz
'x, y, z'
'-x+1/2, -y, z+1/2'
'x+1/2, -y+1/2, -z'
'-x, y+1/2, -z+1/2'

loop_
_atom_site_label
_atom_site_type_symbol
_atom_site_fract_x
_atom_site_fract_y
_atom_site_fract_z
_atom_site_U_iso_or_equiv
_atom_site_adp_type
_atom_site_occupancy
_atom_site_site_symmetry_order
_atom_site_calc_flag
_atom_site_refinement_flags_posn
_atom_site_refinement_flags_adp
_atom_site_refinement_flags_occupancy
_atom_site_disorder_assembly
_atom_site_disorder_group
O1 O -0.27599(16) 0.49429(15) 0.10184(10) 0.0247(4) Uani 1 1 d . . . . .
H1 H -0.3540 0.4919 0.1188 0.037 Uiso 1 1 d R U . . .
O2 O -0.26751(16) 0.67193(16) 0.17830(10) 0.0243(4) Uani 1 1 d . . . . .
O4 O 0.03675(16) 0.55220(16) 0.23247(10) 0.0233(4) Uani 1 1 d . . . . .
O5 O 0.52118(15) 0.95405(15) 0.37603(10) 0.0220(4) Uani 1 1 d . . . . .
O7 O 0.80935(19) 1.00031(18) 0.53630(11) 0.0354(5) Uani 1 1 d . . . . .
H7 H 0.7890 1.0140 0.5855 0.053 Uiso 1 1 d R U . . .
O8 O 0.66137(16) 0.84334(17) 0.54865(10) 0.0268(4) Uani 1 1 d . . . . .
N1A N 0.00161(18) 0.70215(18) 0.13622(11) 0.0181(4) Uani 0.8 1 d . . P A 1
N2 N 0.66660(18) 0.79291(17) 0.38293(11) 0.0165(4) Uani 1 1 d . . . . .
C1 C -0.2181(2) 0.5975(2) 0.12997(13) 0.0170(4) Uani 1 1 d . . . . .
C2A C -0.0844(2) 0.6156(2) 0.09026(14) 0.0193(5) Uani 0.8 1 d . . P A 1
H2A H -0.0405 0.5310 0.0809 0.023 Uiso 0.8 1 calc R U P A 1
C3A C -0.1056(6) 0.6884(5) 0.0069(5) 0.0239(11) Uani 0.8 1 d . . P A 1
H3A1 H -0.1065 0.6273 -0.0396 0.029 Uiso 0.8 1 calc R U P A 1
H3A2 H -0.1897 0.7363 0.0074 0.029 Uiso 0.8 1 calc R U P A 1
C4A C 0.0101(3) 0.7794(3) -0.00001(18) 0.0216(6) Uani 0.8 1 d . . P A 1
H4A1 H -0.0112 0.8536 -0.0356 0.026 Uiso 0.8 1 calc R U P A 1
H4A2 H 0.0889 0.7353 -0.0219 0.026 Uiso 0.8 1 calc R U P A 1
C5A C 0.0317(10) 0.8228(10) 0.0918(5) 0.0186(11) Uani 0.8 1 d . . P A 1
H5A1 H 0.1234 0.8510 0.1016 0.022 Uiso 0.8 1 calc R U P A 1
H5A2 H -0.0294 0.8926 0.1075 0.022 Uiso 0.8 1 calc R U P A 1
C6 C 0.0617(2) 0.6601(2) 0.20453(13) 0.0174(4) Uani 1 1 d . . . . .
C7 C 0.1651(2) 0.7448(2) 0.24297(14) 0.0184(5) Uani 1 1 d . . . . .
H7A H 0.1695 0.7285 0.3027 0.022 Uiso 1 1 calc R U . . .
H7B H 0.1421 0.8362 0.2344 0.022 Uiso 1 1 calc R U . . .
C8 C 0.2993(2) 0.7158(2) 0.20340(13) 0.0190(5) Uani 1 1 d . . . . .
H8A H 0.3193 0.6235 0.2106 0.023 Uiso 1 1 calc R U . . .
H8B H 0.2935 0.7330 0.1438 0.023 Uiso 1 1 calc R U . . .
C9 C 0.4122(2) 0.7947(2) 0.23932(14) 0.0210(5) Uani 1 1 d . . . . .
H9A H 0.3865 0.8863 0.2408 0.025 Uiso 1 1 calc R U . . .
H9B H 0.4904 0.7865 0.2035 0.025 Uiso 1 1 calc R U . . .
C10 C 0.4474(2) 0.7501(2) 0.32620(14) 0.0209(5) Uani 1 1 d . . . . .
H10A H 0.3671 0.7493 0.3606 0.025 Uiso 1 1 calc R U . . .
H10B H 0.4827 0.6616 0.3241 0.025 Uiso 1 1 calc R U . . .
C11 C 0.5484(2) 0.8382(2) 0.36387(13) 0.0174(4) Uani 1 1 d . . . . .
C12 C 0.7109(2) 0.6579(2) 0.37863(14) 0.0214(5) Uani 1 1 d . . . . .
H12A H 0.7137 0.6276 0.3211 0.026 Uiso 1 1 calc R U . . .
H12B H 0.6517 0.6013 0.4105 0.026 Uiso 1 1 calc R U . . .
C13 C 0.8486(2) 0.6604(2) 0.41604(16) 0.0246(5) Uani 1 1 d . . . . .
H13A H 0.8459 0.6353 0.4746 0.029 Uiso 1 1 calc R U . . .
H13B H 0.9082 0.6013 0.3864 0.029 Uiso 1 1 calc R U . . .
C14 C 0.8941(2) 0.7992(2) 0.40671(15) 0.0221(5) Uani 1 1 d . . . . .
H14A H 0.9329 0.8141 0.3518 0.027 Uiso 1 1 calc R U . . .
H14B H 0.9599 0.8216 0.4491 0.027 Uiso 1 1 calc R U . . .
C15 C 0.7671(2) 0.8772(2) 0.41791(13) 0.0167(4) Uani 1 1 d . . . . .
H15 H 0.7721 0.9593 0.3863 0.020 Uiso 1 1 calc R U . . .
C16 C 0.7380(2) 0.9039(2) 0.50747(14) 0.0190(4) Uani 1 1 d . . . . .
N1B N 0.00161(18) 0.70215(18) 0.13622(11) 0.0181(4) Uani 0.2 1 d . . P A 2
C2B C -0.0844(2) 0.6156(2) 0.09026(14) 0.0193(5) Uani 0.2 1 d . . P A 2
H2B H -0.0407 0.5297 0.0900 0.023 Uiso 0.2 1 calc R U P A 2
C3B C -0.088(3) 0.659(3) 0.007(2) 0.0239(11) Uani 0.2 1 d . . P A 2
H3B1 H -0.1720 0.6378 -0.0204 0.029 Uiso 0.2 1 calc R U P A 2
H3B2 H -0.0138 0.6236 -0.0258 0.029 Uiso 0.2 1 calc R U P A 2
C4B C -0.0729(12) 0.8021(11) 0.0195(7) 0.0216(6) Uani 0.2 1 d . . P A 2
H4B1 H -0.0454 0.8452 -0.0318 0.026 Uiso 0.2 1 calc R U P A 2
H4B2 H -0.1565 0.8405 0.0386 0.026 Uiso 0.2 1 calc R U P A 2
C5B C 0.024(4) 0.812(5) 0.079(2) 0.0186(11) Uani 0.2 1 d . . P A 2
H5B1 H 0.0165 0.8945 0.1086 0.022 Uiso 0.2 1 calc R U P A 2
H5B2 H 0.1125 0.8063 0.0540 0.022 Uiso 0.2 1 calc R U P A 2
O9 O 0.25090(17) 0.43875(16) 0.31308(10) 0.0254(4) Uani 1 1 d . . . B .
H97 H 0.2440 0.3580 0.3120 0.038 Uiso 1 1 d R U . B .
H98 H 0.1820 0.4710 0.2890 0.038 Uiso 1 1 d R U . B .

loop_
_atom_site_aniso_label
_atom_site_aniso_U_11
_atom_site_aniso_U_22
_atom_site_aniso_U_33
_atom_site_aniso_U_23
_atom_site_aniso_U_13
_atom_site_aniso_U_12
O1 0.0180(8) 0.0235(8) 0.0326(9) -0.0070(7) 0.0014(7) -0.0060(7)
O2 0.0208(8) 0.0235(8) 0.0287(9) -0.0049(7) 0.0033(7) -0.0032(7)
O4 0.0233(8) 0.0229(8) 0.0236(9) 0.0028(7) -0.0021(7) -0.0039(7)
O5 0.0165(8) 0.0199(8) 0.0295(9) -0.0029(7) -0.0034(7) 0.0037(6)
O7 0.0464(11) 0.0383(11) 0.0213(9) -0.0080(8) 0.0064(8) -0.0238(9)
O8 0.0261(9) 0.0351(10) 0.0192(8) 0.0007(7) 0.0034(7) -0.0106(8)
N1A 0.0148(9) 0.0196(9) 0.0198(9) 0.0003(7) -0.0015(7) -0.0035(7)
N2 0.0153(9) 0.0157(8) 0.0185(9) -0.0004(7) -0.0019(7) 0.0001(7)
C1 0.0167(10) 0.0167(10) 0.0177(11) 0.0027(8) -0.0037(9) -0.0020(8)
C2A 0.0153(10) 0.0221(11) 0.0206(12) -0.0018(9) -0.0028(9) -0.0033(9)
C3A 0.024(2) 0.028(3) 0.0190(12) 0.005(2) -0.0017(15) -0.0027(18)
C4A 0.0199(14) 0.0236(15) 0.0212(14) 0.0039(12) 0.0013(11) -0.0010(12)
C5A 0.0203(17) 0.017(2) 0.018(3) -0.001(2) -0.0036(19) -0.0033(14)
C6 0.0137(10) 0.0201(10) 0.0185(10) -0.0024(9) 0.0011(8) 0.0005(9)
C7 0.0155(10) 0.0226(11) 0.0171(10) -0.0027(8) -0.0018(8) -0.0024(9)
C8 0.0146(10) 0.0271(12) 0.0152(10) -0.0031(9) -0.0002(8) -0.0017(9)
C9 0.0155(10) 0.0274(12) 0.0201(11) 0.0006(9) -0.0012(8) -0.0034(9)
C10 0.0181(11) 0.0201(11) 0.0243(11) 0.0020(9) -0.0062(9) -0.0020(9)
C11 0.0166(10) 0.0207(10) 0.0148(10) 0.0002(8) -0.0002(8) 0.0007(9)
C12 0.0235(11) 0.0171(10) 0.0235(11) 0.0012(9) -0.0009(9) 0.0034(9)
C13 0.0202(11) 0.0202(11) 0.0333(13) 0.0041(10) 0.0001(10) 0.0049(9)
C14 0.0136(10) 0.0243(11) 0.0285(12) 0.0032(10) 0.0023(9) 0.0030(9)
C15 0.0133(9) 0.0168(10) 0.0199(10) 0.0027(8) -0.0014(8) -0.0002(8)
C16 0.0162(10) 0.0221(11) 0.0188(11) 0.0008(8) -0.0022(8) -0.0013(9)
N1B 0.0148(9) 0.0196(9) 0.0198(9) 0.0003(7) -0.0015(7) -0.0035(7)
C2B 0.0153(10) 0.0221(11) 0.0206(12) -0.0018(9) -0.0028(9) -0.0033(9)
C3B 0.024(2) 0.028(3) 0.0190(12) 0.005(2) -0.0017(15) -0.0027(18)
C4B 0.0199(14) 0.0236(15) 0.0212(14) 0.0039(12) 0.0013(11) -0.0010(12)
C5B 0.0203(17) 0.017(2) 0.018(3) -0.001(2) -0.0036(19) -0.0033(14)
O9 0.0297(9) 0.0223(8) 0.0241(9) 0.0013(6) -0.0018(7) 0.0042(7)

loop_
_atom_type_symbol
_atom_type_description
_atom_type_scat_dispersion_real
_atom_type_scat_dispersion_imag
_atom_type_scat_source
C C 0.0033 0.0016 'International Tables Vol C Tables 4.2.6.8 and 6.1.1.4'
H H 0.0000 0.0000 'International Tables Vol C Tables 4.2.6.8 and 6.1.1.4'
N N 0.0061 0.0033 'International Tables Vol C Tables 4.2.6.8 and 6.1.1.4'
O O 0.0106 0.0060 'International Tables Vol C Tables 4.2.6.8 and 6.1.1.4'

loop_
_geom_angle_atom_site_label_1
_geom_angle_atom_site_label_2
_geom_angle_atom_site_label_3
_geom_angle
C6 N1A C2A 119.70(19)
C6 N1A C5A 126.0(3)
C2A N1A C5A 113.3(3)
C11 N2 C15 120.62(18)
C11 N2 C12 127.03(19)
C15 N2 C12 112.20(17)
O2 C1 O1 124.5(2)
O2 C1 C2A 124.6(2)
O1 C1 C2A 110.82(19)
N1A C2A C1 113.17(19)
N1A C2A C3A 103.2(3)
C1 C2A C3A 107.9(3)
C4A C3A C2A 105.1(4)
C3A C4A C5A 102.5(5)
N1A C5A C4A 101.0(5)
O4 C6 N1A 120.5(2)
O4 C6 C7 121.4(2)
N1A C6 C7 118.0(2)
C6 C7 C8 109.16(17)
C9 C8 C7 113.49(18)
C8 C9 C10 111.48(19)
C11 C10 C9 110.53(18)
O5 C11 N2 120.3(2)
O5 C11 C10 120.02(19)
N2 C11 C10 119.7(2)
N2 C12 C13 104.10(18)
C14 C13 C12 104.72(19)
C13 C14 C15 103.61(18)
N2 C15 C16 110.47(17)
N2 C15 C14 102.82(17)
C16 C15 C14 112.03(18)
O8 C16 O7 123.5(2)
O8 C16 C15 124.5(2)
O7 C16 C15 111.97(18)
C5B C4B C3B 104(3)

loop_
_geom_bond_atom_site_label_1
_geom_bond_atom_site_label_2
_geom_bond_distance
O1 C1 1.309(3)
O2 C1 1.214(3)
O4 C6 1.240(3)
O5 C11 1.255(3)
O7 C16 1.325(3)
O8 C16 1.206(3)
N1A C6 1.343(3)
N1A C2A 1.462(3)
N1A C5A 1.483(12)
N2 C11 1.327(3)
N2 C15 1.463(3)
N2 C12 1.479(3)
C1 C2A 1.516(3)
C2A C3A 1.572(7)
C3A C4A 1.515(7)
C4A C5A 1.580(7)
C6 C7 1.509(3)
C7 C8 1.538(3)
C8 C9 1.527(3)
C9 C10 1.533(3)
C10 C11 1.508(3)
C12 C13 1.527(3)
C13 C14 1.526(3)
C14 C15 1.537(3)
C15 C16 1.515(3)
C3B C4B 1.51(3)
C4B C5B 1.39(4)

loop_
_geom_hbond_atom_site_label_D
_geom_hbond_atom_site_label_H
_geom_hbond_atom_site_label_A
_geom_hbond_distance_DH
_geom_hbond_distance_HA
_geom_hbond_distance_DA
_geom_hbond_angle_DHA
_geom_hbond_site_symmetry_A
O1 H1 O5 0.84 1.75 2.552(2) 160.2 4_545
O7 H7 O9 0.84 1.77 2.605(2) 173.5 3_566
C4A H4A1 O5 0.99 2.47 3.450(3) 169.6 2_574
C7 H7A O8 0.99 2.54 3.520(3) 171.5 3_466
C12 H12A O2 0.99 2.38 3.277(3) 150.1 1_655
C13 H13A O1 0.99 2.58 3.510(3) 157.4 2_565
O9 H97 O2 0.84 1.96 2.790(2) 166.9 4_545
O9 H98 O4 0.87 1.93 2.804(2) 176.0 .
